data_2004989
loop_
_publ_author_name
'Parvez, M.'
'Sabir, A. P.'

_publ_section_title
;
 Clemizole
;
_journal_issue 6
_journal_name_full 'Acta Crystallographica Section C'
_journal_page_first 1572
_journal_page_last 1574
_journal_paper_doi 10.1107/S0108270196000819
_journal_volume 52
_journal_year 1996
_chemical_formula_analytical 'C19 H20 Cl N3 '
_chemical_formula_iupac 'C19 H20 Cl N3'
_chemical_formula_moiety 'C19 H20 Cl N3 '
_chemical_formula_structural 'C19 H20 Cl N3 '
_chemical_formula_sum 'C19 H20 Cl N3'
_chemical_formula_weight 325.84
_space_group_IT_number 14
_symmetry_cell_setting monoclinic
_symmetry_space_group_name_Hall '-P 2yab'
_symmetry_space_group_name_H-M 'P 1 21/a 1'
_cell_angle_alpha 90
_cell_angle_beta 90.130(10)
_cell_angle_gamma 90
_cell_formula_units_Z 4
_cell_length_a 11.105(2)
_cell_length_b 8.978(2)
_cell_length_c 17.2190(10)
_cell_measurement_reflns_used 25
_cell_measurement_temperature 296
_cell_measurement_theta_max 18
_cell_measurement_theta_min 10
_cell_volume 1716.7(5)
_computing_cell_refinement 'MSC/AFC Diffractometer Control Software'
_computing_data_collection
;
MSC/AFC Diffractometer Control Software
(Molecular Structure Corporation, 1988)
;
_computing_data_reduction 'TEXSAN (Molecular Structure Corporation, 1994)'
_computing_publication_material TEXSAN
_computing_structure_refinement TEXSAN
_computing_structure_solution 'SAPI91 (Fan, 1991)'
_diffrn_ambient_temperature 296
_diffrn_measurement_device 'Rigaku AFC-6S'
_diffrn_measurement_method \w/2\q
_diffrn_radiation_monochromator graphite
_diffrn_radiation_source 'X-ray tube'
_diffrn_radiation_type MoK\a
_diffrn_radiation_wavelength 0.71069
_diffrn_reflns_av_R_equivalents 0.041
_diffrn_reflns_limit_h_max 13
_diffrn_reflns_limit_h_min 0
_diffrn_reflns_limit_k_max 10
_diffrn_reflns_limit_k_min 0
_diffrn_reflns_limit_l_max 19
_diffrn_reflns_limit_l_min -19
_diffrn_reflns_number 3436
_diffrn_reflns_theta_max 25.0
_diffrn_reflns_theta_min 2.0
_diffrn_standards_decay_% 0.64
_diffrn_standards_interval_count 200
_diffrn_standards_number 3
_exptl_absorpt_coefficient_mu 0.225
_exptl_absorpt_correction_T_max 1.000
_exptl_absorpt_correction_T_min 0.950
_exptl_absorpt_correction_type '\y scan of 3 reflections (North, Phillips & Mathews, 1968)'
_exptl_absorpt_process_details 'psi-scan (3 reflections)'
_exptl_crystal_colour colourless
_exptl_crystal_density_diffrn 1.261
_exptl_crystal_density_meas ?
_exptl_crystal_description prism
_exptl_crystal_F_000 688
_exptl_crystal_size_max 0.54
_exptl_crystal_size_mid 0.53
_exptl_crystal_size_min 0.26
_refine_diff_density_max 0.19
_refine_diff_density_min -0.23
_refine_ls_extinction_method none
_refine_ls_goodness_of_fit_obs 2.825
_refine_ls_hydrogen_treatment 'H atoms geometrically idealized with C---H 0.95\%A'
_refine_ls_matrix_type full
_refine_ls_number_parameters 208
_refine_ls_number_reflns 1481
_refine_ls_R_factor_obs 0.0473
_refine_ls_shift/esd_max 0.006
_refine_ls_structure_factor_coef F
_refine_ls_weighting_details 'w = 1/[\s^2^(F~o~) + 0.008(F~o~^2^)]'
_refine_ls_weighting_scheme calc
_refine_ls_wR_factor_obs 0.0472
_reflns_number_observed 1481
_reflns_number_total 3259
_reflns_observed_criterion I>3\s(I)
_cod_data_source_file fg1153.cif
_cod_data_source_block fg1153
_cod_depositor_comments
;
The following automatic conversions were performed:

'_exptl_crystal_density_meas' value 'not measured' was changed to '?'
- the value is perceived as not measured.

Automatic conversion script
Id: cif_fix_values 3008 2015-01-20 13:52:24Z robertas 

The following automatic conversions were performed:

'_refine_ls_weighting_scheme' value 'w = 1/[\s^2^(F~o~) +
0.008(F~o~^2^)]' was changed to 'calc'. New tag
'_refine_ls_weighting_details' was created. The value of the new tag
was set to 'w = 1/[\s^2^(F~o~) + 0.008(F~o~^2^)]'.

Automatic conversion script
Id: cif_fix_values 3143 2015-03-26 13:38:13Z robertas 
;
_cod_original_cell_volume 1716.7(4)
_cod_original_sg_symbol_H-M 'P 21/a'
_cod_original_formula_sum 'C19 H20 Cl N3 '
_cod_database_code 2004989

loop_
_symmetry_equiv_pos_as_xyz
'   +x,   +y,   +z'
'1/2-x,1/2+y,   -z'
'   -x,   -y,   -z'
'1/2+x,1/2-y,   +z'

loop_
_atom_site_aniso_label
_atom_site_aniso_U_11
_atom_site_aniso_U_22
_atom_site_aniso_U_33
_atom_site_aniso_U_12
_atom_site_aniso_U_13
_atom_site_aniso_U_23
Cl(1) 0.0900(10) 0.0810(10) 0.0670(10) 0.0100(10) 0.0200(10) -0.0210(10)
N(1) 0.025(2) 0.035(3) 0.041(3) 0.001(2) 0.005(2) 0.002(2)
N(2) 0.034(3) 0.043(3) 0.042(3) 0.004(2) 0.005(2) 0.002(2)
N(3) 0.037(3) 0.046(3) 0.044(3) -0.004(2) 0.004(2) 0.010(2)
C(1) 0.040(3) 0.032(3) 0.039(3) 0.000(3) 0.004(3) 0.002(3)
C(2) 0.034(3) 0.029(3) 0.033(3) 0.000(3) -0.004(2) -0.002(3)
C(3) 0.029(3) 0.045(4) 0.042(3) -0.007(3) 0.009(2) -0.007(3)
C(4) 0.050(4) 0.048(4) 0.037(3) -0.021(3) 0.005(3) 0.002(3)
C(5) 0.050(4) 0.039(4) 0.050(4) -0.004(3) -0.007(3) 0.011(3)
C(6) 0.031(3) 0.042(4) 0.051(4) 0.005(3) -0.008(3) 0.005(3)
C(7) 0.028(3) 0.033(3) 0.031(3) -0.003(3) -0.001(2) -0.001(3)
C(8) 0.027(3) 0.052(4) 0.047(4) -0.002(3) 0.003(2) 0.000(3)
C(9) 0.028(3) 0.036(3) 0.036(3) -0.006(3) 0.005(2) 0.000(3)
C(10) 0.050(4) 0.055(4) 0.035(3) 0.011(3) -0.003(3) 0.002(3)
C(11) 0.049(4) 0.056(4) 0.062(4) 0.019(3) -0.001(3) 0.002(4)
C(12) 0.047(4) 0.045(4) 0.048(4) -0.003(3) 0.012(3) -0.004(3)
C(13) 0.061(4) 0.067(5) 0.046(4) 0.012(4) -0.012(3) -0.004(3)
C(14) 0.044(4) 0.048(4) 0.055(4) 0.015(3) -0.004(3) -0.001(3)
C(15) 0.045(3) 0.042(4) 0.053(4) -0.001(3) 0.001(3) 0.006(3)
C(16) 0.065(4) 0.070(5) 0.074(5) -0.010(4) 0.010(4) 0.022(4)
C(17) 0.137(7) 0.113(7) 0.080(6) -0.030(6) 0.012(5) 0.033(5)
C(18) 0.090(5) 0.121(7) 0.064(5) -0.005(5) -0.003(4) 0.013(5)
C(19) 0.051(4) 0.070(5) 0.055(4) 0.000(3) 0.003(3) 0.003(3)

loop_
_atom_site_label
_atom_site_fract_x
_atom_site_fract_y
_atom_site_fract_z
_atom_site_U_iso_or_equiv
_atom_site_thermal_displace_type
Cl(1) .16670(10) .3700(2) .93420(10) .0790(10) Uij
N(1) .4470(3) -.0469(4) .6547(2) .0330(10) Uij
N(2) .6277(3) -0.1480(5) .6285(2) .0390(10) Uij
N(3) .4665(4) -0.2927(5) .7827(3) .0430(10) Uij
C(1) .5211(5) -0.1678(5) .6618(3) .037(2) Uij
C(2) .6214(4) -.0068(5) .5949(3) .032(2) Uij
C(3) .7028(4) .0699(6) .5480(3) .038(2) Uij
C(4) .6687(5) .2031(6) .5169(3) .045(2) Uij
C(5) .5558(5) .2661(6) .5326(3) .046(2) Uij
C(6) .4748(4) .1943(6) .5802(3) .041(2) Uij
C(7) .5077(4) .0577(5) .6100(3) .031(2) Uij
C(8) .3185(4) -.0359(6) .6758(3) .042(2) Uij
C(9) .2895(4) .0720(6) .7389(3) .033(2) Uij
C(10) .2055(4) .1815(6) .7262(3) .047(2) Uij
C(11) .1683(5) .2733(6) .7851(4) .056(2) Uij
C(12) .2158(5) .2559(6) .8578(3) .046(2) Uij
C(13) .3026(5) .1497(7) .8713(3) .058(2) Uij
C(14) .3379(4) .0575(6) .8119(3) .049(2) Uij
C(15) .4840(4) -0.3096(6) .7001(3) .047(2) Uij
C(16) .4190(5) -0.4288(7) .8180(4) .070(2) Uij
C(17) .4450(7) -0.4095(9) .9035(4) .110(3) Uij
C(18) .5472(6) -0.2965(8) .9092(4) .092(3) Uij
C(19) .5780(5) -0.2622(7) .8253(3) .059(2) Uij
H(3) .7803 .0301 .5377 .0458 Uij
H(4) .7228 .2547 .4837 .0544 Uij
H(5) .5347 .3599 .5101 .0561 Uij
H(6) .3990 .2375 .5919 .0495 Uij
H(81) .2748 -0.0068 .6309 .0503 Uij
H(82) .2922 -0.1315 .6923 .0503 Uij
H(10) .1724 .1933 .6756 .0559 Uij
H(11) .1101 .3485 .7754 .0662 Uij
H(13) .3375 .1392 .9214 .0693 Uij
H(14) .3963 -0.0178 .8214 .0583 Uij
H(151) .5451 -0.3822 .6917 .0559 Uij
H(152) .4109 -0.3428 .6774 .0559 Uij
H(161) .3351 -0.4374 .8091 .0836 Uij
H(162) .4591 -0.5140 .7982 .0836 Uij
H(171) .3760 -0.3728 .9297 .1327 Uij
H(172) .4693 -0.5012 .9259 .1327 Uij
H(181) .5217 -0.2088 .9354 .1103 Uij
H(182) .6148 -0.3376 .9354 .1103 Uij
H(191) .6413 -0.3246 .8075 .0712 Uij
H(192) .6010 -0.1607 .8195 .0712 Uij

loop_
_atom_type_symbol
_atom_type_scat_dispersion_real
_atom_type_scat_dispersion_imag
_atom_type_scat_source
C 0.003 0.002 'International Tables'
H 0.000 0.000 'International Tables'
N 0.006 0.003 'International Tables'
Cl 0.148 0.159 'International Tables'

loop_
_geom_angle_atom_site_label_1
_geom_angle_atom_site_label_2
_geom_angle_atom_site_label_3
_geom_angle
_geom_angle_publ_flag
C(1) N(1) C(7) 107.1(4) yes
C(1) N(1) C(8) 127.8(4) yes
C(7) N(1) C(8) 124.1(4) yes
C(1) N(2) C(2) 104.9(4) yes
C(15) N(3) C(16) 111.8(5) yes
C(15) N(3) C(19) 113.4(4) yes
C(16) N(3) C(19) 104.6(4) yes
N(1) C(1) N(2) 113.1(4) yes
N(1) C(1) C(15) 123.4(4) yes
N(2) C(1) C(15) 123.5(5) yes
N(2) C(2) C(3) 131.0(5) yes
N(2) C(2) C(7) 109.9(4) yes
C(3) C(2) C(7) 119.0(5) no
C(2) C(3) C(4) 118.7(5) no
C(3) C(4) C(5) 121.7(5) no
C(4) C(5) C(6) 120.7(5) no
C(5) C(6) C(7) 117.7(5) no
N(1) C(7) C(2) 105.0(4) yes
N(1) C(7) C(6) 132.8(4) yes
C(2) C(7) C(6) 122.1(5) no
N(1) C(8) C(9) 115.6(4) yes
C(8) C(9) C(10) 119.8(5) no
C(8) C(9) C(14) 121.4(5) no
C(10) C(9) C(14) 118.6(5) no
C(9) C(10) C(11) 121.2(5) no
C(10) C(11) C(12) 119.5(5) no
Cl(1) C(12) C(11) 120.0(5) no
Cl(1) C(12) C(13) 119.8(5) no
C(11) C(12) C(13) 120.2(5) no
C(12) C(13) C(14) 119.6(5) no
C(9) C(14) C(13) 120.8(5) no
N(3) C(15) C(1) 112.6(4) yes
N(3) C(16) C(17) 104.0(5) yes
C(16) C(17) C(18) 106.2(5) yes
C(17) C(18) C(19) 104.1(5) yes
N(3) C(19) C(18) 104.3(5) yes

loop_
_geom_bond_atom_site_label_1
_geom_bond_atom_site_label_2
_geom_bond_distance
_geom_bond_publ_flag
Cl(1) C(12) 1.755(5) yes
N(1) C(1) 1.367(5) yes
N(1) C(7) 1.389(5) yes
N(1) C(8) 1.477(5) yes
N(2) C(1) 1.328(5) yes
N(2) C(2) 1.395(6) yes
N(3) C(15) 1.443(6) yes
N(3) C(16) 1.464(6) yes
N(3) C(19) 1.464(6) yes
C(1) C(15) 1.492(6) yes
C(2) C(3) 1.396(6) no
C(2) C(7) 1.414(6) no
C(3) C(4) 1.363(6) no
C(4) C(5) 1.402(7) no
C(5) C(6) 1.379(6) no
C(6) C(7) 1.379(6) no
C(8) C(9) 1.492(6) yes
C(9) C(10) 1.372(6) no
C(9) C(14) 1.373(6) no
C(10) C(11) 1.372(7) no
C(11) C(12) 1.365(7) no
C(12) C(13) 1.375(7) no
C(13) C(14) 1.374(7) no
C(16) C(17) 1.509(8) yes
C(17) C(18) 1.526(8) yes
C(18) C(19) 1.516(7) yes
